data_7060267
loop_
_publ_author_name
'Du, Rongkai'
'Xu, Juan'
'Li, Jing'
'Zhang, Lei'
'Ning, Lifeng'
'Li, Shan'

_publ_section_title
;
 Pharmaceutical salt and salt hydrates of vortioxetine with sulfonic acid
 to ameliorate the solubility and hygroscopicity via the charge-assisted
 hydrogen bond assembly
;
_journal_issue 3
_journal_name_full 'New Journal of Chemistry'
_journal_page_first 1474
_journal_page_last 1481
_journal_paper_doi 10.1039/D0NJ05052K
_journal_volume 45
_journal_year 2021
_chemical_formula_moiety 'C18 H23 N2 S, C7 H7 O3 S'
_chemical_formula_sum 'C25 H30 N2 O3 S2'
_chemical_formula_weight 470.63
_space_group_crystal_system triclinic
_space_group_IT_number 2
_space_group_name_Hall '-P 1'
_space_group_name_H-M_alt 'P -1'
_atom_sites_solution_hydrogens mixed
_atom_sites_solution_primary dual
_audit_creation_date 2019-12-09
_audit_creation_method
;
Olex2 1.2
(compiled 2018.05.29 svn.r3508 for OlexSys, GUI svn.r5506)
;
_audit_update_record
;
2020-02-28 deposited with the CCDC.	2020-12-07 downloaded from the CCDC.
;
_cell_angle_alpha 71.121(7)
_cell_angle_beta 86.114(5)
_cell_angle_gamma 87.188(6)
_cell_formula_units_Z 4
_cell_length_a 6.3667(4)
_cell_length_b 17.6099(15)
_cell_length_c 23.2688(15)
_cell_measurement_reflns_used 3552
_cell_measurement_temperature 373.0(3)
_cell_measurement_theta_max 23.7030
_cell_measurement_theta_min 4.0040
_cell_volume 2461.8(3)
_computing_cell_refinement 'CrysAlisPro 1.171.38.41 (Rigaku OD, 2015)'
_computing_data_collection 'CrysAlisPro 1.171.38.41 (Rigaku OD, 2015)'
_computing_data_reduction 'CrysAlisPro 1.171.38.41 (Rigaku OD, 2015)'
_computing_molecular_graphics 'Olex2 (Dolomanov et al., 2009)'
_computing_publication_material 'Olex2 (Dolomanov et al., 2009)'
_computing_structure_refinement 'ShelXL (Sheldrick, 2015)'
_computing_structure_solution 'ShelXT (Sheldrick, 2015)'
_diffrn_ambient_environment air
_diffrn_ambient_temperature 373.0(3)
_diffrn_detector 'CCD plate'
_diffrn_detector_area_resol_mean 16.1213
_diffrn_detector_type Eos
_diffrn_measured_fraction_theta_full 0.997
_diffrn_measured_fraction_theta_max 0.834
_diffrn_measurement_details
;
List of Runs (angles in degrees, time in seconds):

  # Type    Start    End  Width  t~exp~   \w     \q     \k     \f   Frames
#--------------------------------------------------------------------------
  1  \w      4.00  43.20   0.80    5.00    --  -16.28  38.00   0.00   49
  2  \w      2.00  85.20   0.80    5.00    --   15.65  38.00 -60.00  104
  3  \w    -29.00   0.60   0.80    5.00    --  -16.28  57.00 120.00   37
  4  \w    -53.00  35.00   0.80    5.00    --   15.65 -38.00 120.00  110
  5  \w    -14.00  22.80   0.80    5.00    --  -16.28 -99.00 -90.00   46
  6  \w    -25.00   2.20   0.80    5.00    --  -16.28 -99.00-180.00   34
  7  \w    -80.00   0.00   0.80    5.00    --  -16.28 -57.00   0.00  100
  8  \w     35.00  64.60   0.80    5.00    --   15.65 178.00 -60.00   37
;
_diffrn_measurement_device 'four-circle diffractometer'
_diffrn_measurement_device_type 'Xcalibur, Eos, Gemini'
_diffrn_measurement_method '\w scans'
_diffrn_orient_matrix_type 'CrysAlisPro convention (1999,Acta A55,543-557)'
_diffrn_orient_matrix_UB_11 -0.0739455000
_diffrn_orient_matrix_UB_12 -0.0292137000
_diffrn_orient_matrix_UB_13 0.0162594000
_diffrn_orient_matrix_UB_21 0.0729483000
_diffrn_orient_matrix_UB_22 -0.0168238000
_diffrn_orient_matrix_UB_23 0.0227992000
_diffrn_orient_matrix_UB_31 -0.0411082000
_diffrn_orient_matrix_UB_32 0.0260208000
_diffrn_orient_matrix_UB_33 0.0160259000
_diffrn_radiation_monochromator graphite
_diffrn_radiation_probe x-ray
_diffrn_radiation_type MoK\a
_diffrn_radiation_wavelength 0.71073
_diffrn_reflns_av_R_equivalents 0.0684
_diffrn_reflns_av_unetI/netI 0.1242
_diffrn_reflns_Laue_measured_fraction_full 0.997
_diffrn_reflns_Laue_measured_fraction_max 0.834
_diffrn_reflns_limit_h_max 8
_diffrn_reflns_limit_h_min -7
_diffrn_reflns_limit_k_max 23
_diffrn_reflns_limit_k_min -23
_diffrn_reflns_limit_l_max 29
_diffrn_reflns_limit_l_min -29
_diffrn_reflns_number 21772
_diffrn_reflns_point_group_measured_fraction_full 0.997
_diffrn_reflns_point_group_measured_fraction_max 0.834
_diffrn_reflns_theta_full 25.242
_diffrn_reflns_theta_max 29.404
_diffrn_reflns_theta_min 3.467
_diffrn_source 'fine-focus sealed X-ray tube'
_diffrn_source_type 'Enhance (Mo) X-ray Source'
_exptl_absorpt_coefficient_mu 0.245
_exptl_absorpt_correction_T_max 1.00000
_exptl_absorpt_correction_T_min 0.73425
_exptl_absorpt_correction_type multi-scan
_exptl_absorpt_process_details
;
CrysAlisPro 1.171.38.41 (Rigaku Oxford Diffraction, 2015)
Empirical absorption correction using spherical harmonics,
 implemented in SCALE3 ABSPACK scaling algorithm.
;
_exptl_crystal_colour 'clear light colourless'
_exptl_crystal_colour_lustre clear
_exptl_crystal_colour_modifier light
_exptl_crystal_colour_primary colourless
_exptl_crystal_density_diffrn 1.270
_exptl_crystal_description block
_exptl_crystal_F_000 1000
_exptl_crystal_size_max 0.3
_exptl_crystal_size_mid 0.28
_exptl_crystal_size_min 0.24
_refine_diff_density_max 1.335
_refine_diff_density_min -0.424
_refine_diff_density_rms 0.142
_refine_ls_extinction_method none
_refine_ls_goodness_of_fit_ref 1.393
_refine_ls_hydrogen_treatment constr
_refine_ls_matrix_type full
_refine_ls_number_parameters 582
_refine_ls_number_reflns 11341
_refine_ls_number_restraints 0
_refine_ls_restrained_S_all 1.393
_refine_ls_R_factor_all 0.2680
_refine_ls_R_factor_gt 0.1815
_refine_ls_shift/su_max 0.001
_refine_ls_shift/su_mean 0.000
_refine_ls_structure_factor_coef Fsqd
_refine_ls_weighting_details
;
 w=1/[\s^2^(Fo^2^)+(0.2000P)^2^]
 where P=(Fo^2^+2Fc^2^)/3
;
_refine_ls_weighting_scheme calc
_refine_ls_wR_factor_gt 0.4551
_refine_ls_wR_factor_ref 0.5054
_reflns_Friedel_coverage 0.000
_reflns_number_gt 4967
_reflns_number_total 11341
_reflns_threshold_expression 'I > 2\s(I)'
_cod_data_source_file d0nj05052k2.cif
_cod_data_source_block VOT-TA
_cod_depositor_comments 'Adding full bibliography for 7060266--7060269.cif.'
_cod_database_code 7060267
_shelxl_version_number 2013-2
_shelx_space_group_comment
;
The symmetry employed for this shelxl refinement is uniquely defined
by the following loop, which should always be used as a source of
symmetry information in preference to the above space-group names.
They are only intended as comments.
;
_shelx_estimated_absorpt_t_max 0.944
_shelx_estimated_absorpt_t_min 0.930
_reflns_odcompleteness_completeness 99.75
_reflns_odcompleteness_iscentric 1
_reflns_odcompleteness_theta 26.32
_olex2_refinement_description
;
1. Fixed Uiso
 At 1.2 times of:
  All C(H) groups, All C(H,H) groups, All N(H,H) groups
 At 1.5 times of:
  All C(H,H,H) groups
2.a Everything fixed:
 H18A, H18B, H18C
2.b Secondary CH2 refined with riding coordinates:
 C1A(H1AA,H1AB), N1A(H1AC,H1AD), C2A(H2AA,H2AB), C3A(H3AA,H3AB), C4A(H4AA,
 H4AB), C1B(H1BA,H1BB), N1B(H1BC,H1BD), C2B(H2BA,H2BB), C3B(H3BA,H3BB),
 C4B(H4BA,H4BB)
2.c Aromatic/amide H refined with riding coordinates:
 C6A(H6A), C7A(H7A), C8A(H8A), C9A(H9A), C13A(H13A), C15A(H15A), C16A(H16A),
 C6B(H6B), C7B(H7B), C8B(H8B), C9B(H9B), C13B(H13B), C15B(H15B), C16B(H16B),
 C20A(H20A), C21A(H21A), C23A(H23A), C24A(H24A), C20B(H20B), C21B(H21B),
 C23B(H23B), C24B(H24B)
2.d Idealised Me refined as rotating group:
 C17A(H17A,H17B,H17C), C17B(H17D,H17E,H17F), C18B(H18D,H18E,H18F), C25A(H25A,
 H25B,H25C), C25B(H25D,H25E,H25F)
;
_olex2_submission_special_instructions 'No special instructions were received'
_oxdiff_exptl_absorpt_empirical_details
;
Empirical correction (ABSPACK) includes:
- Absorption correction using spherical harmonics
- Frame scaling
;
_oxdiff_exptl_absorpt_empirical_full_max 1.508
_oxdiff_exptl_absorpt_empirical_full_min 0.694

loop_
_space_group_symop_operation_xyz
'x, y, z'
'-x, -y, -z'

loop_
_atom_site_label
_atom_site_type_symbol
_atom_site_fract_x
_atom_site_fract_y
_atom_site_fract_z
_atom_site_U_iso_or_equiv
_atom_site_adp_type
_atom_site_occupancy
_atom_site_site_symmetry_order
_atom_site_calc_flag
_atom_site_refinement_flags_posn
_atom_site_refinement_flags_adp
_atom_site_refinement_flags_occupancy
_atom_site_disorder_assembly
_atom_site_disorder_group
C1A C 1.0553(14) 0.2974(5) 0.8419(4) 0.062(2) Uani 1 1 d . . . . .
H1AA H 0.9945 0.3264 0.8035 0.074 Uiso 1 1 calc R . . . .
H1AB H 1.1084 0.3362 0.8584 0.074 Uiso 1 1 calc R . . . .
N1A N 1.2316(12) 0.2438(4) 0.8315(3) 0.068(2) Uani 1 1 d . . . . .
H1AC H 1.3432 0.2765 0.8065 0.082 Uiso 1 1 calc R . . . .
H1AD H 1.1820 0.2108 0.8093 0.082 Uiso 1 1 calc R . . . .
S1A S 0.8179(4) 0.30906(15) 1.00739(13) 0.0805(9) Uani 1 1 d . . . . .
C2A C 0.8886(14) 0.2488(5) 0.8855(3) 0.059(2) Uani 1 1 d . . . . .
H2AA H 0.7782 0.2845 0.8938 0.071 Uiso 1 1 calc R . . . .
H2AB H 0.8261 0.2134 0.8674 0.071 Uiso 1 1 calc R . . . .
N2A N 0.9834(10) 0.2008(4) 0.9430(3) 0.0516(15) Uani 1 1 d . . . . .
C3A C 1.1421(13) 0.1451(5) 0.9309(4) 0.061(2) Uani 1 1 d . . . . .
H3AA H 1.0791 0.1108 0.9119 0.073 Uiso 1 1 calc R . . . .
H3AB H 1.1977 0.1112 0.9688 0.073 Uiso 1 1 calc R . . . .
C4A C 1.3187(13) 0.1908(5) 0.8894(4) 0.062(2) Uani 1 1 d . . . . .
H4AA H 1.3868 0.2230 0.9091 0.075 Uiso 1 1 calc R . . . .
H4AB H 1.4231 0.1534 0.8807 0.075 Uiso 1 1 calc R . . . .
C5A C 0.8250(13) 0.1648(4) 0.9887(3) 0.0512(18) Uani 1 1 d . . . . .
C6A C 0.7649(15) 0.0863(5) 1.0019(4) 0.066(2) Uani 1 1 d . . . . .
H6A H 0.8325 0.0541 0.9811 0.079 Uiso 1 1 calc R . . . .
C7A C 0.6051(15) 0.0549(5) 1.0456(4) 0.072(3) Uani 1 1 d . . . . .
H7A H 0.5698 0.0014 1.0549 0.087 Uiso 1 1 calc R . . . .
C8A C 0.5005(15) 0.1019(5) 1.0747(4) 0.072(3) Uani 1 1 d . . . . .
H8A H 0.3895 0.0812 1.1027 0.086 Uiso 1 1 calc R . . . .
C9A C 0.5574(16) 0.1804(5) 1.0631(4) 0.072(3) Uani 1 1 d . . . . .
H9A H 0.4864 0.2121 1.0838 0.087 Uiso 1 1 calc R . . . .
C10A C 0.7213(13) 0.2120(4) 1.0205(4) 0.056(2) Uani 1 1 d . . . . .
C11A C 0.6194(15) 0.3577(5) 1.0414(4) 0.063(2) Uani 1 1 d . . . . .
C12A C 0.4290(15) 0.3842(5) 1.0160(4) 0.060(2) Uani 1 1 d . . . . .
C13A C 0.2884(14) 0.4256(5) 1.0439(4) 0.060(2) Uani 1 1 d . . . . .
H13A H 0.1598 0.4426 1.0266 0.072 Uiso 1 1 calc R . . . .
C14A C 0.3264(16) 0.4431(5) 1.0953(4) 0.064(2) Uani 1 1 d . . . . .
C15A C 0.5227(19) 0.4172(5) 1.1191(4) 0.076(3) Uani 1 1 d . . . . .
H15A H 0.5583 0.4299 1.1530 0.091 Uiso 1 1 calc R . . . .
C16A C 0.6663(15) 0.3734(5) 1.0942(4) 0.069(2) Uani 1 1 d . . . . .
H16A H 0.7926 0.3546 1.1124 0.083 Uiso 1 1 calc R . . . .
C17A C 0.3666(16) 0.3686(6) 0.9591(4) 0.082(3) Uani 1 1 d . . . . .
H17A H 0.4752 0.3865 0.9275 0.122 Uiso 1 1 calc GR . . . .
H17B H 0.2371 0.3974 0.9460 0.122 Uiso 1 1 calc GR . . . .
H17C H 0.3479 0.3122 0.9678 0.122 Uiso 1 1 calc GR . . . .
C18A C 0.173(2) 0.4876(7) 1.1261(5) 0.098(4) Uani 1 1 d . . . . .
H18A H 0.1863 0.4666 1.1694 0.147 Uiso 1 1 d . . . . .
H18B H 0.0333 0.4806 1.1167 0.147 Uiso 1 1 d . . . . .
H18C H 0.2051 0.5435 1.1120 0.147 Uiso 1 1 d . . . . .
C1B C 0.6680(15) 0.3259(6) 0.5871(4) 0.073(3) Uani 1 1 d . . . . .
H1BA H 0.7641 0.3637 0.5926 0.088 Uiso 1 1 calc R . . . .
H1BB H 0.7466 0.2921 0.5670 0.088 Uiso 1 1 calc R . . . .
N1B N 0.5801(12) 0.2751(4) 0.6477(3) 0.0647(19) Uani 1 1 d . . . . .
H1BC H 0.5240 0.3097 0.6704 0.078 Uiso 1 1 calc R . . . .
H1BD H 0.6931 0.2420 0.6701 0.078 Uiso 1 1 calc R . . . .
S1B S 0.2224(5) 0.19180(16) 0.49413(15) 0.0924(10) Uani 1 1 d . . . . .
C2B C 0.4982(14) 0.3702(6) 0.5485(4) 0.069(2) Uani 1 1 d . . . . .
H2BA H 0.4268 0.4073 0.5669 0.083 Uiso 1 1 calc R . . . .
H2BB H 0.5580 0.4010 0.5088 0.083 Uiso 1 1 calc R . . . .
N2B N 0.3467(11) 0.3142(4) 0.5417(3) 0.0574(17) Uani 1 1 d . . . . .
C3B C 0.2502(14) 0.2712(5) 0.6021(4) 0.062(2) Uani 1 1 d . . . . .
H3BA H 0.1418 0.2369 0.5979 0.074 Uiso 1 1 calc R . . . .
H3BB H 0.1839 0.3098 0.6199 0.074 Uiso 1 1 calc R . . . .
C4B C 0.4096(14) 0.2217(5) 0.6431(4) 0.063(2) Uani 1 1 d . . . . .
H4BA H 0.4691 0.1804 0.6272 0.075 Uiso 1 1 calc R . . . .
H4BB H 0.3440 0.1958 0.6832 0.075 Uiso 1 1 calc R . . . .
C5B C 0.2026(13) 0.3451(5) 0.4957(3) 0.0542(19) Uani 1 1 d . . . . .
C6B C 0.1366(17) 0.4256(5) 0.4723(4) 0.071(2) Uani 1 1 d . . . . .
H6B H 0.1931 0.4629 0.4872 0.085 Uiso 1 1 calc R . . . .
C7B C -0.0061(17) 0.4517(6) 0.4290(4) 0.073(3) Uani 1 1 d . . . . .
H7B H -0.0362 0.5064 0.4121 0.088 Uiso 1 1 calc R . . . .
C8B C -0.1061(17) 0.3974(6) 0.4101(4) 0.074(3) Uani 1 1 d . . . . .
H8B H -0.2149 0.4146 0.3837 0.089 Uiso 1 1 calc R . . . .
C9B C -0.0446(15) 0.3172(6) 0.4304(4) 0.069(2) Uani 1 1 d . . . . .
H9B H -0.1080 0.2805 0.4165 0.083 Uiso 1 1 calc R . . . .
C10B C 0.1118(13) 0.2920(5) 0.4714(4) 0.060(2) Uani 1 1 d . . . . .
C11B C 0.0747(14) 0.1401(5) 0.4576(4) 0.063(2) Uani 1 1 d . . . . .
C12B C -0.1270(15) 0.1108(5) 0.4791(4) 0.067(2) Uani 1 1 d . . . . .
C13B C -0.2235(15) 0.0678(5) 0.4492(4) 0.065(2) Uani 1 1 d . . . . .
H13B H -0.3570 0.0485 0.4634 0.077 Uiso 1 1 calc R . . . .
C14B C -0.1302(17) 0.0521(5) 0.3990(4) 0.070(2) Uani 1 1 d . . . . .
C15B C 0.064(2) 0.0808(6) 0.3785(4) 0.086(3) Uani 1 1 d . . . . .
H15B H 0.1291 0.0710 0.3444 0.104 Uiso 1 1 calc R . . . .
C16B C 0.1683(17) 0.1241(6) 0.4070(5) 0.078(3) Uani 1 1 d . . . . .
H16B H 0.3020 0.1427 0.3923 0.094 Uiso 1 1 calc R . . . .
C17B C -0.2303(19) 0.1259(8) 0.5350(5) 0.098(4) Uani 1 1 d . . . . .
H17D H -0.1273 0.1189 0.5647 0.147 Uiso 1 1 calc GR . . . .
H17E H -0.3408 0.0885 0.5517 0.147 Uiso 1 1 calc GR . . . .
H17F H -0.2883 0.1797 0.5241 0.147 Uiso 1 1 calc GR . . . .
C18B C -0.244(2) 0.0062(7) 0.3658(5) 0.109(4) Uani 1 1 d . . . . .
H18D H -0.1671 -0.0429 0.3681 0.163 Uiso 1 1 calc GR . . . .
H18E H -0.2543 0.0384 0.3240 0.163 Uiso 1 1 calc GR . . . .
H18F H -0.3830 -0.0060 0.3845 0.163 Uiso 1 1 calc GR . . . .
O1A O 1.0804(12) 0.1346(4) 0.7799(4) 0.096(2) Uani 1 1 d . . . . .
O2A O 0.6940(13) 0.1548(4) 0.7820(4) 0.101(3) Uani 1 1 d . . . . .
S2A S 0.8810(4) 0.12499(14) 0.75718(11) 0.0669(7) Uani 1 1 d . . . . .
O3A O 0.8916(11) 0.1569(4) 0.6908(3) 0.0784(19) Uani 1 1 d . . . . .
C19A C 0.8593(14) 0.0200(5) 0.7750(3) 0.057(2) Uani 1 1 d . . . . .
C20A C 1.0063(19) -0.0330(7) 0.8047(5) 0.087(3) Uani 1 1 d . . . . .
H20A H 1.1214 -0.0139 0.8178 0.105 Uiso 1 1 calc R . . . .
C21A C 0.992(2) -0.1169(7) 0.8166(5) 0.101(4) Uani 1 1 d . . . . .
H21A H 1.0998 -0.1519 0.8353 0.121 Uiso 1 1 calc R . . . .
C22A C 0.817(2) -0.1454(7) 0.8001(5) 0.085(3) Uani 1 1 d . . . . .
C23A C 0.662(2) -0.0911(6) 0.7711(4) 0.086(3) Uani 1 1 d . . . . .
H23A H 0.5434 -0.1100 0.7593 0.103 Uiso 1 1 calc R . . . .
C24A C 0.6795(15) -0.0091(6) 0.7592(4) 0.067(2) Uani 1 1 d . . . . .
H24A H 0.5720 0.0262 0.7408 0.080 Uiso 1 1 calc R . . . .
C25A C 0.791(2) -0.2339(6) 0.8123(6) 0.120(5) Uani 1 1 d . . . . .
H25A H 0.8415 -0.2479 0.7771 0.180 Uiso 1 1 calc GR . . . .
H25B H 0.6447 -0.2463 0.8210 0.180 Uiso 1 1 calc GR . . . .
H25C H 0.8700 -0.2639 0.8465 0.180 Uiso 1 1 calc GR . . . .
O1B O 0.5504(12) 0.3667(4) 0.8043(3) 0.083(2) Uani 1 1 d . . . . .
O2B O 0.7643(11) 0.4019(4) 0.7108(4) 0.098(2) Uani 1 1 d . . . . .
S2B S 0.5600(4) 0.40416(13) 0.73878(10) 0.0626(6) Uani 1 1 d . . . . .
O3B O 0.3968(11) 0.3703(4) 0.7135(3) 0.083(2) Uani 1 1 d . . . . .
C19B C 0.4813(13) 0.5063(5) 0.7257(3) 0.0544(19) Uani 1 1 d . . . . .
C20B C 0.6217(17) 0.5653(6) 0.6986(4) 0.079(3) Uani 1 1 d . . . . .
H20B H 0.7556 0.5521 0.6854 0.095 Uiso 1 1 calc R . . . .
C21B C 0.5631(18) 0.6459(6) 0.6905(5) 0.088(3) Uani 1 1 d . . . . .
H21B H 0.6590 0.6861 0.6725 0.106 Uiso 1 1 calc R . . . .
C22B C 0.3653(18) 0.6655(6) 0.7092(4) 0.074(3) Uani 1 1 d . . . . .
C23B C 0.2288(17) 0.6057(5) 0.7349(4) 0.069(2) Uani 1 1 d . . . . .
H23B H 0.0936 0.6187 0.7472 0.083 Uiso 1 1 calc R . . . .
C24B C 0.2834(15) 0.5259(5) 0.7435(4) 0.065(2) Uani 1 1 d . . . . .
H24B H 0.1862 0.4861 0.7611 0.079 Uiso 1 1 calc R . . . .
C25B C 0.298(2) 0.7515(6) 0.6997(6) 0.119(5) Uani 1 1 d . . . . .
H25D H 0.1496 0.7546 0.7094 0.179 Uiso 1 1 calc GR . . . .
H25E H 0.3285 0.7829 0.6581 0.179 Uiso 1 1 calc GR . . . .
H25F H 0.3733 0.7719 0.7257 0.179 Uiso 1 1 calc GR . . . .

loop_
_atom_site_aniso_label
_atom_site_aniso_U_11
_atom_site_aniso_U_22
_atom_site_aniso_U_33
_atom_site_aniso_U_23
_atom_site_aniso_U_13
_atom_site_aniso_U_12
C1A 0.064(5) 0.057(5) 0.057(5) -0.008(4) -0.003(4) -0.013(4)
N1A 0.083(5) 0.065(4) 0.055(4) -0.018(3) 0.020(4) -0.032(4)
S1A 0.0729(16) 0.0619(14) 0.112(2) -0.0388(14) 0.0294(15) -0.0235(12)
C2A 0.068(5) 0.054(5) 0.048(4) -0.004(3) -0.001(4) -0.006(4)
N2A 0.052(4) 0.047(3) 0.050(3) -0.008(3) 0.008(3) -0.002(3)
C3A 0.049(5) 0.061(5) 0.066(5) -0.015(4) -0.004(4) 0.012(4)
C4A 0.056(5) 0.067(5) 0.067(5) -0.028(4) 0.007(4) -0.004(4)
C5A 0.063(5) 0.039(4) 0.048(4) -0.012(3) 0.011(4) -0.010(3)
C6A 0.075(6) 0.049(5) 0.070(5) -0.019(4) 0.015(5) -0.003(4)
C7A 0.080(7) 0.047(5) 0.081(6) -0.009(4) 0.012(5) -0.017(4)
C8A 0.074(6) 0.058(5) 0.076(6) -0.018(4) 0.036(5) -0.019(4)
C9A 0.088(7) 0.053(5) 0.078(6) -0.030(4) 0.033(5) -0.023(5)
C10A 0.059(5) 0.042(4) 0.064(5) -0.015(4) 0.007(4) -0.011(4)
C11A 0.077(6) 0.040(4) 0.073(5) -0.018(4) -0.003(5) -0.015(4)
C12A 0.070(6) 0.055(5) 0.060(5) -0.024(4) 0.000(4) -0.017(4)
C13A 0.055(5) 0.058(5) 0.063(5) -0.012(4) -0.003(4) -0.008(4)
C14A 0.085(7) 0.039(4) 0.071(5) -0.024(4) 0.001(5) -0.002(4)
C15A 0.111(9) 0.052(5) 0.070(6) -0.026(4) -0.009(6) -0.012(5)
C16A 0.069(6) 0.061(5) 0.082(6) -0.025(5) -0.020(5) -0.002(5)
C17A 0.077(7) 0.096(8) 0.090(7) -0.051(6) -0.005(6) -0.026(6)
C18A 0.121(10) 0.080(7) 0.093(8) -0.036(6) 0.033(7) -0.011(7)
C1B 0.064(6) 0.078(6) 0.089(7) -0.043(5) -0.001(5) -0.004(5)
N1B 0.073(5) 0.066(5) 0.060(4) -0.027(4) -0.008(4) 0.007(4)
S1B 0.097(2) 0.0626(15) 0.122(2) -0.0285(15) -0.0543(18) 0.0147(15)
C2B 0.054(5) 0.072(6) 0.074(6) -0.012(5) 0.001(4) -0.014(4)
N2B 0.054(4) 0.058(4) 0.053(4) -0.007(3) -0.002(3) -0.014(3)
C3B 0.061(5) 0.064(5) 0.054(5) -0.008(4) 0.000(4) -0.022(4)
C4B 0.067(6) 0.061(5) 0.054(5) -0.010(4) -0.003(4) 0.001(4)
C5B 0.061(5) 0.053(4) 0.045(4) -0.012(3) 0.007(4) -0.002(4)
C6B 0.092(7) 0.053(5) 0.064(5) -0.014(4) -0.010(5) 0.005(5)
C7B 0.096(8) 0.056(5) 0.061(5) -0.011(4) -0.009(5) 0.012(5)
C8B 0.095(8) 0.071(6) 0.051(5) -0.012(4) -0.025(5) 0.018(5)
C9B 0.076(6) 0.064(5) 0.073(6) -0.029(4) -0.018(5) 0.004(5)
C10B 0.054(5) 0.062(5) 0.063(5) -0.016(4) -0.016(4) 0.005(4)
C11B 0.059(5) 0.057(5) 0.076(6) -0.024(4) -0.021(5) 0.010(4)
C12B 0.059(5) 0.064(5) 0.078(6) -0.025(5) -0.011(5) 0.017(4)
C13B 0.068(6) 0.056(5) 0.066(5) -0.014(4) -0.006(5) -0.001(4)
C14B 0.089(7) 0.052(5) 0.068(6) -0.019(4) 0.000(5) -0.011(5)
C15B 0.117(10) 0.086(7) 0.053(5) -0.022(5) 0.012(6) -0.002(7)
C16B 0.075(7) 0.062(6) 0.084(7) -0.005(5) 0.004(6) -0.009(5)
C17B 0.092(8) 0.120(10) 0.081(7) -0.035(7) -0.003(6) 0.028(7)
C18B 0.152(12) 0.082(8) 0.103(9) -0.040(7) -0.022(8) -0.017(8)
O1A 0.094(5) 0.073(4) 0.120(6) -0.018(4) -0.045(5) -0.028(4)
O2A 0.118(6) 0.078(5) 0.108(6) -0.038(4) 0.031(5) -0.005(4)
S2A 0.0741(16) 0.0582(13) 0.0666(14) -0.0145(10) -0.0113(12) -0.0130(11)
O3A 0.099(5) 0.062(4) 0.060(4) 0.003(3) -0.008(3) -0.011(3)
C19A 0.068(5) 0.056(5) 0.043(4) -0.010(3) -0.006(4) -0.010(4)
C20A 0.090(8) 0.077(7) 0.088(7) -0.019(6) 0.008(6) -0.006(6)
C21A 0.107(10) 0.076(8) 0.097(8) -0.001(6) -0.009(7) 0.020(7)
C22A 0.094(8) 0.071(7) 0.085(7) -0.022(6) 0.018(6) -0.018(6)
C23A 0.122(10) 0.072(7) 0.064(6) -0.020(5) 0.004(6) -0.040(7)
C24A 0.068(6) 0.069(6) 0.067(5) -0.021(4) -0.019(4) -0.018(5)
C25A 0.161(13) 0.063(7) 0.136(11) -0.036(7) 0.027(10) -0.017(8)
O1B 0.106(6) 0.060(4) 0.068(4) 0.000(3) -0.007(4) 0.003(4)
O2B 0.076(5) 0.065(4) 0.127(6) -0.006(4) 0.032(4) 0.011(4)
S2B 0.0650(14) 0.0529(12) 0.0628(13) -0.0102(9) 0.0040(11) -0.0027(10)
O3B 0.078(5) 0.074(4) 0.112(5) -0.047(4) -0.014(4) -0.013(4)
C19B 0.061(5) 0.054(4) 0.041(4) -0.003(3) 0.000(4) -0.007(4)
C20B 0.088(7) 0.062(6) 0.084(7) -0.020(5) 0.020(6) -0.020(5)
C21B 0.093(8) 0.050(5) 0.103(8) 0.001(5) 0.015(6) -0.029(5)
C22B 0.099(8) 0.053(5) 0.063(5) -0.009(4) 0.002(5) -0.004(5)
C23B 0.084(7) 0.062(5) 0.061(5) -0.022(4) -0.007(5) 0.010(5)
C24B 0.068(6) 0.058(5) 0.062(5) -0.009(4) 0.000(4) -0.005(4)
C25B 0.175(14) 0.058(6) 0.121(10) -0.024(7) -0.003(9) -0.001(8)

loop_
_atom_type_symbol
_atom_type_description
_atom_type_scat_dispersion_real
_atom_type_scat_dispersion_imag
_atom_type_scat_source
C C 0.0033 0.0016 'International Tables Vol C Tables 4.2.6.8 and 6.1.1.4'
H H 0.0000 0.0000 'International Tables Vol C Tables 4.2.6.8 and 6.1.1.4'
N N 0.0061 0.0033 'International Tables Vol C Tables 4.2.6.8 and 6.1.1.4'
O O 0.0106 0.0060 'International Tables Vol C Tables 4.2.6.8 and 6.1.1.4'
S S 0.1246 0.1234 'International Tables Vol C Tables 4.2.6.8 and 6.1.1.4'

loop_
_geom_angle_atom_site_label_1
_geom_angle_atom_site_label_2
_geom_angle_atom_site_label_3
_geom_angle
_geom_angle_site_symmetry_1
_geom_angle_site_symmetry_3
_geom_angle_publ_flag
H1AA C1A H1AB 108.1 . . ?
N1A C1A H1AA 109.6 . . ?
N1A C1A H1AB 109.6 . . ?
N1A C1A C2A 110.3(7) . . ?
C2A C1A H1AA 109.6 . . ?
C2A C1A H1AB 109.6 . . ?
C1A N1A H1AC 109.1 . . ?
C1A N1A H1AD 109.1 . . ?
C1A N1A C4A 112.6(6) . . ?
H1AC N1A H1AD 107.8 . . ?
C4A N1A H1AC 109.1 . . ?
C4A N1A H1AD 109.1 . . ?
C10A S1A C11A 104.3(4) . . ?
C1A C2A H2AA 109.7 . . ?
C1A C2A H2AB 109.7 . . ?
H2AA C2A H2AB 108.2 . . ?
N2A C2A C1A 109.8(7) . . ?
N2A C2A H2AA 109.7 . . ?
N2A C2A H2AB 109.7 . . ?
C3A N2A C2A 109.6(6) . . ?
C5A N2A C2A 111.1(6) . . ?
C5A N2A C3A 114.8(6) . . ?
N2A C3A H3AA 109.7 . . ?
N2A C3A H3AB 109.7 . . ?
N2A C3A C4A 110.0(7) . . ?
H3AA C3A H3AB 108.2 . . ?
C4A C3A H3AA 109.7 . . ?
C4A C3A H3AB 109.7 . . ?
N1A C4A C3A 109.4(7) . . ?
N1A C4A H4AA 109.8 . . ?
N1A C4A H4AB 109.8 . . ?
C3A C4A H4AA 109.8 . . ?
C3A C4A H4AB 109.8 . . ?
H4AA C4A H4AB 108.2 . . ?
C6A C5A N2A 123.3(6) . . ?
C6A C5A C10A 118.5(7) . . ?
C10A C5A N2A 118.2(6) . . ?
C5A C6A H6A 119.5 . . ?
C5A C6A C7A 121.0(7) . . ?
C7A C6A H6A 119.5 . . ?
C6A C7A H7A 119.9 . . ?
C8A C7A C6A 120.1(8) . . ?
C8A C7A H7A 119.9 . . ?
C7A C8A H8A 119.7 . . ?
C7A C8A C9A 120.5(8) . . ?
C9A C8A H8A 119.7 . . ?
C8A C9A H9A 120.1 . . ?
C8A C9A C10A 119.9(7) . . ?
C10A C9A H9A 120.1 . . ?
C5A C10A S1A 117.2(6) . . ?
C9A C10A S1A 122.7(6) . . ?
C9A C10A C5A 120.0(7) . . ?
C12A C11A S1A 122.8(7) . . ?
C12A C11A C16A 119.5(8) . . ?
C16A C11A S1A 117.6(8) . . ?
C11A C12A C13A 118.8(8) . . ?
C11A C12A C17A 122.4(8) . . ?
C13A C12A C17A 118.8(9) . . ?
C12A C13A H13A 117.9 . . ?
C14A C13A C12A 124.2(9) . . ?
C14A C13A H13A 117.9 . . ?
C13A C14A C15A 115.7(8) . . ?
C13A C14A C18A 124.4(10) . . ?
C15A C14A C18A 119.9(9) . . ?
C14A C15A H15A 118.8 . . ?
C16A C15A C14A 122.5(8) . . ?
C16A C15A H15A 118.8 . . ?
C11A C16A H16A 120.4 . . ?
C15A C16A C11A 119.3(9) . . ?
C15A C16A H16A 120.4 . . ?
C12A C17A H17A 109.5 . . ?
C12A C17A H17B 109.5 . . ?
C12A C17A H17C 109.5 . . ?
H17A C17A H17B 109.5 . . ?
H17A C17A H17C 109.5 . . ?
H17B C17A H17C 109.5 . . ?
C14A C18A H18A 109.3 . . ?
C14A C18A H18B 109.3 . . ?
C14A C18A H18C 109.2 . . ?
H18A C18A H18B 109.7 . . ?
H18A C18A H18C 109.4 . . ?
H18B C18A H18C 110.0 . . ?
H1BA C1B H1BB 108.0 . . ?
N1B C1B H1BA 109.5 . . ?
N1B C1B H1BB 109.5 . . ?
C2B C1B H1BA 109.5 . . ?
C2B C1B H1BB 109.5 . . ?
C2B C1B N1B 110.9(8) . . ?
C1B N1B H1BC 109.0 . . ?
C1B N1B H1BD 109.0 . . ?
C1B N1B C4B 113.0(6) . . ?
H1BC N1B H1BD 107.8 . . ?
C4B N1B H1BC 109.0 . . ?
C4B N1B H1BD 109.0 . . ?
C11B S1B C10B 104.6(4) . . ?
C1B C2B H2BA 109.6 . . ?
C1B C2B H2BB 109.6 . . ?
H2BA C2B H2BB 108.1 . . ?
N2B C2B C1B 110.3(8) . . ?
N2B C2B H2BA 109.6 . . ?
N2B C2B H2BB 109.6 . . ?
C2B N2B C3B 108.5(6) . . ?
C5B N2B C2B 116.8(7) . . ?
C5B N2B C3B 114.7(7) . . ?
N2B C3B H3BA 109.4 . . ?
N2B C3B H3BB 109.4 . . ?
N2B C3B C4B 111.3(7) . . ?
H3BA C3B H3BB 108.0 . . ?
C4B C3B H3BA 109.4 . . ?
C4B C3B H3BB 109.4 . . ?
N1B C4B H4BA 109.9 . . ?
N1B C4B H4BB 109.9 . . ?
C3B C4B N1B 108.9(7) . . ?
C3B C4B H4BA 109.9 . . ?
C3B C4B H4BB 109.9 . . ?
H4BA C4B H4BB 108.3 . . ?
C6B C5B N2B 125.3(8) . . ?
C6B C5B C10B 115.8(8) . . ?
C10B C5B N2B 118.9(7) . . ?
C5B C6B H6B 118.6 . . ?
C7B C6B C5B 122.8(9) . . ?
C7B C6B H6B 118.6 . . ?
C6B C7B H7B 120.0 . . ?
C6B C7B C8B 119.9(9) . . ?
C8B C7B H7B 120.0 . . ?
C7B C8B H8B 120.1 . . ?
C7B C8B C9B 119.8(9) . . ?
C9B C8B H8B 120.1 . . ?
C8B C9B H9B 120.2 . . ?
C8B C9B C10B 119.6(9) . . ?
C10B C9B H9B 120.2 . . ?
C5B C10B S1B 115.4(6) . . ?
C9B C10B S1B 122.9(7) . . ?
C9B C10B C5B 121.6(8) . . ?
C12B C11B S1B 123.5(7) . . ?
C16B C11B S1B 117.9(8) . . ?
C16B C11B C12B 118.5(9) . . ?
C11B C12B C17B 119.6(9) . . ?
C13B C12B C11B 118.8(8) . . ?
C13B C12B C17B 121.6(10) . . ?
C12B C13B H13B 118.8 . . ?
C12B C13B C14B 122.5(9) . . ?
C14B C13B H13B 118.8 . . ?
C13B C14B C18B 121.1(10) . . ?
C15B C14B C13B 118.4(9) . . ?
C15B C14B C18B 120.5(10) . . ?
C14B C15B H15B 119.3 . . ?
C14B C15B C16B 121.4(9) . . ?
C16B C15B H15B 119.3 . . ?
C11B C16B H16B 119.8 . . ?
C15B C16B C11B 120.4(9) . . ?
C15B C16B H16B 119.8 . . ?
C12B C17B H17D 109.5 . . ?
C12B C17B H17E 109.5 . . ?
C12B C17B H17F 109.5 . . ?
H17D C17B H17E 109.5 . . ?
H17D C17B H17F 109.5 . . ?
H17E C17B H17F 109.5 . . ?
C14B C18B H18D 109.5 . . ?
C14B C18B H18E 109.5 . . ?
C14B C18B H18F 109.5 . . ?
H18D C18B H18E 109.5 . . ?
H18D C18B H18F 109.5 . . ?
H18E C18B H18F 109.5 . . ?
O1A S2A O3A 109.9(4) . . ?
O1A S2A C19A 104.7(4) . . ?
O2A S2A O1A 117.7(5) . . ?
O2A S2A O3A 110.6(5) . . ?
O2A S2A C19A 107.8(4) . . ?
O3A S2A C19A 105.3(4) . . ?
C20A C19A S2A 122.7(8) . . ?
C20A C19A C24A 118.6(9) . . ?
C24A C19A S2A 118.7(7) . . ?
C19A C20A H20A 118.8 . . ?
C19A C20A C21A 122.4(12) . . ?
C21A C20A H20A 118.8 . . ?
C20A C21A H21A 120.6 . . ?
C22A C21A C20A 118.8(11) . . ?
C22A C21A H21A 120.6 . . ?
C21A C22A C23A 118.9(10) . . ?
C21A C22A C25A 121.5(12) . . ?
C23A C22A C25A 119.6(12) . . ?
C22A C23A H23A 119.3 . . ?
C24A C23A C22A 121.4(11) . . ?
C24A C23A H23A 119.3 . . ?
C19A C24A H24A 120.1 . . ?
C23A C24A C19A 119.7(10) . . ?
C23A C24A H24A 120.1 . . ?
C22A C25A H25A 109.5 . . ?
C22A C25A H25B 109.5 . . ?
C22A C25A H25C 109.5 . . ?
H25A C25A H25B 109.5 . . ?
H25A C25A H25C 109.5 . . ?
H25B C25A H25C 109.5 . . ?
O1B S2B O3B 108.6(4) . . ?
O1B S2B C19B 105.9(4) . . ?
O2B S2B O1B 113.8(5) . . ?
O2B S2B O3B 114.2(5) . . ?
O2B S2B C19B 108.2(4) . . ?
O3B S2B C19B 105.4(4) . . ?
C20B C19B S2B 119.6(7) . . ?
C24B C19B S2B 120.4(6) . . ?
C24B C19B C20B 120.0(8) . . ?
C19B C20B H20B 120.1 . . ?
C19B C20B C21B 119.8(9) . . ?
C21B C20B H20B 120.1 . . ?
C20B C21B H21B 119.9 . . ?
C22B C21B C20B 120.2(9) . . ?
C22B C21B H21B 119.9 . . ?
C21B C22B C25B 121.0(10) . . ?
C23B C22B C21B 118.5(9) . . ?
C23B C22B C25B 120.5(10) . . ?
C22B C23B H23B 118.9 . . ?
C22B C23B C24B 122.3(10) . . ?
C24B C23B H23B 118.9 . . ?
C19B C24B C23B 119.2(9) . . ?
C19B C24B H24B 120.4 . . ?
C23B C24B H24B 120.4 . . ?
C22B C25B H25D 109.5 . . ?
C22B C25B H25E 109.5 . . ?
C22B C25B H25F 109.5 . . ?
H25D C25B H25E 109.5 . . ?
H25D C25B H25F 109.5 . . ?
H25E C25B H25F 109.5 . . ?

loop_
_geom_bond_atom_site_label_1
_geom_bond_atom_site_label_2
_geom_bond_distance
_geom_bond_site_symmetry_2
_geom_bond_publ_flag
C1A H1AA 0.9700 . ?
C1A H1AB 0.9700 . ?
C1A N1A 1.488(11) . ?
C1A C2A 1.506(11) . ?
N1A H1AC 0.9700 . ?
N1A H1AD 0.9700 . ?
N1A C4A 1.494(11) . ?
S1A C10A 1.770(8) . ?
S1A C11A 1.775(9) . ?
C2A H2AA 0.9700 . ?
C2A H2AB 0.9700 . ?
C2A N2A 1.484(9) . ?
N2A C3A 1.451(9) . ?
N2A C5A 1.425(9) . ?
C3A H3AA 0.9700 . ?
C3A H3AB 0.9700 . ?
C3A C4A 1.511(11) . ?
C4A H4AA 0.9700 . ?
C4A H4AB 0.9700 . ?
C5A C6A 1.383(11) . ?
C5A C10A 1.397(10) . ?
C6A H6A 0.9300 . ?
C6A C7A 1.388(12) . ?
C7A H7A 0.9300 . ?
C7A C8A 1.355(12) . ?
C8A H8A 0.9300 . ?
C8A C9A 1.382(11) . ?
C9A H9A 0.9300 . ?
C9A C10A 1.393(11) . ?
C11A C12A 1.378(13) . ?
C11A C16A 1.399(12) . ?
C12A C13A 1.384(11) . ?
C12A C17A 1.517(11) . ?
C13A H13A 0.9300 . ?
C13A C14A 1.368(12) . ?
C14A C15A 1.397(13) . ?
C14A C18A 1.507(13) . ?
C15A H15A 0.9300 . ?
C15A C16A 1.384(13) . ?
C16A H16A 0.9300 . ?
C17A H17A 0.9600 . ?
C17A H17B 0.9600 . ?
C17A H17C 0.9600 . ?
C18A H18A 0.9623 . ?
C18A H18B 0.9551 . ?
C18A H18C 0.9589 . ?
C1B H1BA 0.9700 . ?
C1B H1BB 0.9700 . ?
C1B N1B 1.492(11) . ?
C1B C2B 1.476(12) . ?
N1B H1BC 0.9700 . ?
N1B H1BD 0.9700 . ?
N1B C4B 1.500(11) . ?
S1B C10B 1.793(9) . ?
S1B C11B 1.769(9) . ?
C2B H2BA 0.9700 . ?
C2B H2BB 0.9700 . ?
C2B N2B 1.463(10) . ?
N2B C3B 1.473(9) . ?
N2B C5B 1.411(10) . ?
C3B H3BA 0.9700 . ?
C3B H3BB 0.9700 . ?
C3B C4B 1.486(11) . ?
C4B H4BA 0.9700 . ?
C4B H4BB 0.9700 . ?
C5B C6B 1.400(11) . ?
C5B C10B 1.401(11) . ?
C6B H6B 0.9300 . ?
C6B C7B 1.355(13) . ?
C7B H7B 0.9300 . ?
C7B C8B 1.373(13) . ?
C8B H8B 0.9300 . ?
C8B C9B 1.382(12) . ?
C9B H9B 0.9300 . ?
C9B C10B 1.383(12) . ?
C11B C12B 1.405(13) . ?
C11B C16B 1.387(13) . ?
C12B C13B 1.372(12) . ?
C12B C17B 1.512(13) . ?
C13B H13B 0.9300 . ?
C13B C14B 1.374(12) . ?
C14B C15B 1.358(14) . ?
C14B C18B 1.522(14) . ?
C15B H15B 0.9300 . ?
C15B C16B 1.377(14) . ?
C16B H16B 0.9300 . ?
C17B H17D 0.9600 . ?
C17B H17E 0.9600 . ?
C17B H17F 0.9600 . ?
C18B H18D 0.9600 . ?
C18B H18E 0.9600 . ?
C18B H18F 0.9600 . ?
O1A S2A 1.446(7) . ?
O2A S2A 1.439(7) . ?
S2A O3A 1.461(6) . ?
S2A C19A 1.769(8) . ?
C19A C20A 1.345(13) . ?
C19A C24A 1.395(11) . ?
C20A H20A 0.9300 . ?
C20A C21A 1.418(15) . ?
C21A H21A 0.9300 . ?
C21A C22A 1.372(16) . ?
C22A C23A 1.389(15) . ?
C22A C25A 1.506(14) . ?
C23A H23A 0.9300 . ?
C23A C24A 1.388(13) . ?
C24A H24A 0.9300 . ?
C25A H25A 0.9600 . ?
C25A H25B 0.9600 . ?
C25A H25C 0.9600 . ?
O1B S2B 1.450(6) . ?
O2B S2B 1.419(7) . ?
S2B O3B 1.467(7) . ?
S2B C19B 1.777(8) . ?
C19B C20B 1.367(12) . ?
C19B C24B 1.362(11) . ?
C20B H20B 0.9300 . ?
C20B C21B 1.406(13) . ?
C21B H21B 0.9300 . ?
C21B C22B 1.368(14) . ?
C22B C23B 1.354(13) . ?
C22B C25B 1.504(13) . ?
C23B H23B 0.9300 . ?
C23B C24B 1.384(12) . ?
C24B H24B 0.9300 . ?
C25B H25D 0.9600 . ?
C25B H25E 0.9600 . ?
C25B H25F 0.9600 . ?

loop_
_geom_hbond_atom_site_label_D
_geom_hbond_atom_site_label_H
_geom_hbond_atom_site_label_A
_geom_hbond_distance_DH
_geom_hbond_distance_HA
_geom_hbond_distance_DA
_geom_hbond_angle_DHA
_geom_hbond_site_symmetry_A
C1A H1AA O2B 0.97 2.64 3.596(12) 169.7 .
N1A H1AC O1B 0.97 2.10 2.928(10) 142.3 1_655
N1A H1AC S2B 0.97 2.68 3.608(7) 161.4 1_655
N1A H1AC O3B 0.97 2.27 3.078(10) 139.8 1_655
N1A H1AD O1A 0.97 1.85 2.810(10) 170.2 .
C2A H2AA S1A 0.97 2.84 3.332(9) 112.1 .
C2A H2AA O1B 0.97 2.61 3.176(11) 117.8 .
N1B H1BC S2B 0.97 2.67 3.568(7) 153.4 .
N1B H1BC O3B 0.97 1.82 2.784(9) 175.0 .
N1B H1BD O2A 0.97 2.56 3.265(11) 129.5 .
N1B H1BD S2A 0.97 2.68 3.599(8) 158.8 .
N1B H1BD O3A 0.97 1.87 2.789(10) 156.7 .
C3B H3BA S1B 0.97 2.78 3.265(9) 111.4 .
C3B H3BA O3A 0.97 2.64 3.262(10) 122.2 1_455

loop_
_geom_torsion_atom_site_label_1
_geom_torsion_atom_site_label_2
_geom_torsion_atom_site_label_3
_geom_torsion_atom_site_label_4
_geom_torsion
_geom_torsion_site_symmetry_1
_geom_torsion_site_symmetry_2
_geom_torsion_site_symmetry_3
_geom_torsion_site_symmetry_4
_geom_torsion_publ_flag
C1A N1A C4A C3A 53.7(9) . . . . ?
C1A C2A N2A C3A -61.8(8) . . . . ?
C1A C2A N2A C5A 170.2(6) . . . . ?
N1A C1A C2A N2A 56.1(9) . . . . ?
S1A C11A C12A C13A -176.3(6) . . . . ?
S1A C11A C12A C17A 4.6(12) . . . . ?
S1A C11A C16A C15A 174.5(7) . . . . ?
C2A C1A N1A C4A -53.3(9) . . . . ?
C2A N2A C3A C4A 63.0(9) . . . . ?
C2A N2A C5A C6A 97.7(9) . . . . ?
C2A N2A C5A C10A -80.4(9) . . . . ?
N2A C3A C4A N1A -58.3(9) . . . . ?
N2A C5A C6A C7A -178.0(9) . . . . ?
N2A C5A C10A S1A -7.2(10) . . . . ?
N2A C5A C10A C9A 176.4(8) . . . . ?
C3A N2A C5A C6A -27.4(11) . . . . ?
C3A N2A C5A C10A 154.5(8) . . . . ?
C5A N2A C3A C4A -171.1(7) . . . . ?
C5A C6A C7A C8A 2.2(15) . . . . ?
C6A C5A C10A S1A 174.5(7) . . . . ?
C6A C5A C10A C9A -1.8(13) . . . . ?
C6A C7A C8A C9A -2.8(16) . . . . ?
C7A C8A C9A C10A 1.0(16) . . . . ?
C8A C9A C10A S1A -174.9(8) . . . . ?
C8A C9A C10A C5A 1.3(15) . . . . ?
C10A S1A C11A C12A -73.9(8) . . . . ?
C10A S1A C11A C16A 110.1(7) . . . . ?
C10A C5A C6A C7A 0.1(14) . . . . ?
C11A S1A C10A C5A 167.9(7) . . . . ?
C11A S1A C10A C9A -15.9(9) . . . . ?
C11A C12A C13A C14A 0.8(13) . . . . ?
C12A C11A C16A C15A -1.7(14) . . . . ?
C12A C13A C14A C15A 0.8(13) . . . . ?
C12A C13A C14A C18A -179.5(8) . . . . ?
C13A C14A C15A C16A -2.9(14) . . . . ?
C14A C15A C16A C11A 3.4(15) . . . . ?
C16A C11A C12A C13A -0.3(13) . . . . ?
C16A C11A C12A C17A -179.4(8) . . . . ?
C17A C12A C13A C14A 179.9(8) . . . . ?
C18A C14A C15A C16A 177.4(9) . . . . ?
C1B N1B C4B C3B -51.4(9) . . . . ?
C1B C2B N2B C3B 62.2(9) . . . . ?
C1B C2B N2B C5B -166.3(7) . . . . ?
N1B C1B C2B N2B -56.9(9) . . . . ?
S1B C11B C12B C13B -176.5(6) . . . . ?
S1B C11B C12B C17B 2.1(13) . . . . ?
S1B C11B C16B C15B 177.0(8) . . . . ?
C2B C1B N1B C4B 52.0(9) . . . . ?
C2B N2B C3B C4B -63.3(9) . . . . ?
C2B N2B C5B C6B -25.4(11) . . . . ?
C2B N2B C5B C10B 156.0(7) . . . . ?
N2B C3B C4B N1B 57.1(9) . . . . ?
N2B C5B C6B C7B -178.5(8) . . . . ?
N2B C5B C10B S1B -9.3(10) . . . . ?
N2B C5B C10B C9B 174.0(8) . . . . ?
C3B N2B C5B C6B 103.2(9) . . . . ?
C3B N2B C5B C10B -75.3(9) . . . . ?
C5B N2B C3B C4B 164.0(7) . . . . ?
C5B C6B C7B C8B 5.8(15) . . . . ?
C6B C5B C10B S1B 172.1(6) . . . . ?
C6B C5B C10B C9B -4.7(12) . . . . ?
C6B C7B C8B C9B -7.0(15) . . . . ?
C7B C8B C9B C10B 2.5(14) . . . . ?
C8B C9B C10B S1B -173.0(7) . . . . ?
C8B C9B C10B C5B 3.5(14) . . . . ?
C10B S1B C11B C12B -79.1(9) . . . . ?
C10B S1B C11B C16B 104.4(8) . . . . ?
C10B C5B C6B C7B 0.1(13) . . . . ?
C11B S1B C10B C5B 179.2(7) . . . . ?
C11B S1B C10B C9B -4.1(9) . . . . ?
C11B C12B C13B C14B 0.1(14) . . . . ?
C12B C11B C16B C15B 0.3(14) . . . . ?
C12B C13B C14B C15B -0.2(15) . . . . ?
C12B C13B C14B C18B -178.2(9) . . . . ?
C13B C14B C15B C16B 0.5(16) . . . . ?
C14B C15B C16B C11B -0.5(16) . . . . ?
C16B C11B C12B C13B -0.1(13) . . . . ?
C16B C11B C12B C17B 178.6(9) . . . . ?
C17B C12B C13B C14B -178.6(9) . . . . ?
C18B C14B C15B C16B 178.5(10) . . . . ?
O1A S2A C19A C20A 1.2(9) . . . . ?
O1A S2A C19A C24A 179.3(7) . . . . ?
O2A S2A C19A C20A -124.8(8) . . . . ?
O2A S2A C19A C24A 53.3(8) . . . . ?
S2A C19A C20A C21A -177.4(8) . . . . ?
S2A C19A C24A C23A 178.1(7) . . . . ?
O3A S2A C19A C20A 117.2(8) . . . . ?
O3A S2A C19A C24A -64.8(8) . . . . ?
C19A C20A C21A C22A -3.4(17) . . . . ?
C20A C19A C24A C23A -3.8(13) . . . . ?
C20A C21A C22A C23A 1.4(16) . . . . ?
C20A C21A C22A C25A -179.2(10) . . . . ?
C21A C22A C23A C24A -0.8(16) . . . . ?
C22A C23A C24A C19A 1.9(14) . . . . ?
C24A C19A C20A C21A 4.5(15) . . . . ?
C25A C22A C23A C24A 179.8(10) . . . . ?
O1B S2B C19B C20B 115.9(8) . . . . ?
O1B S2B C19B C24B -63.1(8) . . . . ?
O2B S2B C19B C20B -6.5(9) . . . . ?
O2B S2B C19B C24B 174.5(7) . . . . ?
S2B C19B C20B C21B -177.3(8) . . . . ?
S2B C19B C24B C23B 177.5(6) . . . . ?
O3B S2B C19B C20B -129.1(8) . . . . ?
O3B S2B C19B C24B 51.9(8) . . . . ?
C19B C20B C21B C22B -0.8(17) . . . . ?
C20B C19B C24B C23B -1.5(13) . . . . ?
C20B C21B C22B C23B -0.5(17) . . . . ?
C20B C21B C22B C25B -178.6(11) . . . . ?
C21B C22B C23B C24B 0.7(15) . . . . ?
C22B C23B C24B C19B 0.2(14) . . . . ?
C24B C19B C20B C21B 1.8(15) . . . . ?
C25B C22B C23B C24B 178.9(9) . . . . ?
